data_4333759
loop_
_publ_author_name
'Carmen Harb'
'Pavel Kravtsov'
'Mohommad Choudhuri'
'Eric R. Sirianni'
'Glenn P. A. Yap'
'A. B. P. Lever'
'Robert J. Crutchley'

_publ_section_title
;
 Phenylcyanamidoruthenium Scorpionate Complexes
;
_journal_name_full 'Inorganic Chemistry'
_journal_page_first 1621
_journal_page_last 1630
_journal_paper_doi 10.1021/ic302535h
_journal_volume 52
_journal_year 2013
_chemical_formula_moiety 'C84 H76 B2 N18 P4 Ru2, 2(O H2)'
_chemical_formula_sum 'C84 H80 B2 N18 O2 P4 Ru2'
_chemical_formula_weight 1721.30
_chemical_name_systematic
;
 ?
;
_space_group_IT_number 14
_symmetry_cell_setting monoclinic
_symmetry_space_group_name_Hall '-P 2yn'
_symmetry_space_group_name_H-M 'P 1 21/n 1'
_atom_sites_solution_hydrogens geom
_atom_sites_solution_primary direct
_atom_sites_solution_secondary difmap
_audit_creation_method SHELXL-97
_cell_angle_alpha 90.00
_cell_angle_beta 109.513(5)
_cell_angle_gamma 90.00
_cell_formula_units_Z 2
_cell_length_a 12.035(3)
_cell_length_b 25.181(6)
_cell_length_c 15.913(4)
_cell_measurement_reflns_used 1003
_cell_measurement_temperature 200(2)
_cell_measurement_theta_max 17.36
_cell_measurement_theta_min 2.42
_cell_volume 4545.5(19)
_computing_cell_refinement 'SAINT (Bruker, 2002)'
_computing_data_collection 'SMART (Bruker, 2002)'
_computing_data_reduction SAINT
_computing_molecular_graphics 'SHELXTL (Sheldrick, 2001)'
_computing_publication_material 'SHELXTL (Sheldrick, 2001)'
_computing_structure_refinement 'SHELXL-97 (Sheldrick, 1997)'
_computing_structure_solution 'SHELXS-97 (Sheldrick, 1990)'
_diffrn_ambient_temperature 200(2)
_diffrn_detector_area_resol_mean 836.6
_diffrn_measured_fraction_theta_full 0.999
_diffrn_measured_fraction_theta_max 0.999
_diffrn_measurement_device_type 'Bruker AXS APEX diffractometer'
_diffrn_measurement_method \w
_diffrn_radiation_monochromator graphite
_diffrn_radiation_source 'fine-focus sealed tube'
_diffrn_radiation_type MoK\a
_diffrn_radiation_wavelength 0.71073
_diffrn_reflns_av_R_equivalents 0.1302
_diffrn_reflns_av_sigmaI/netI 0.1125
_diffrn_reflns_limit_h_max 14
_diffrn_reflns_limit_h_min -14
_diffrn_reflns_limit_k_max 29
_diffrn_reflns_limit_k_min -29
_diffrn_reflns_limit_l_max 18
_diffrn_reflns_limit_l_min -18
_diffrn_reflns_number 47731
_diffrn_reflns_theta_full 25.00
_diffrn_reflns_theta_max 25.00
_diffrn_reflns_theta_min 2.11
_diffrn_standards_decay_% 1
_diffrn_standards_interval_count 0
_diffrn_standards_interval_time 0
_diffrn_standards_number 0
_exptl_absorpt_coefficient_mu 0.456
_exptl_absorpt_correction_T_max 0.9878
_exptl_absorpt_correction_T_min 0.9306
_exptl_absorpt_correction_type multi-scan
_exptl_absorpt_process_details 'SADABS (Sheldrick, 2003)'
_exptl_crystal_colour red
_exptl_crystal_density_diffrn 1.258
_exptl_crystal_description plate
_exptl_crystal_F_000 1768
_exptl_crystal_size_max 0.16
_exptl_crystal_size_mid 0.11
_exptl_crystal_size_min 0.03
_platon_squeeze_details
;

- PLATON Reference : Spek, A.L. (2003), J.Appl.Cryst. 36, 7-13


Void space analysis consistent with initial solutions suggesting
two water molecules of hydration per diruthenium molecule.
;
_refine_diff_density_max 0.596
_refine_diff_density_min -0.319
_refine_diff_density_rms 0.076
_refine_ls_extinction_method none
_refine_ls_goodness_of_fit_ref 1.023
_refine_ls_hydrogen_treatment mixed
_refine_ls_matrix_type full
_refine_ls_number_parameters 499
_refine_ls_number_reflns 8006
_refine_ls_number_restraints 0
_refine_ls_restrained_S_all 1.023
_refine_ls_R_factor_all 0.1280
_refine_ls_R_factor_gt 0.0685
_refine_ls_shift/su_max 0.000
_refine_ls_shift/su_mean 0.000
_refine_ls_structure_factor_coef Fsqd
_refine_ls_weighting_details 'calc w=1/[\s^2^(Fo^2^)+(0.0393P)^2^] where P=(Fo^2^+2Fc^2^)/3'
_refine_ls_weighting_scheme calc
_refine_ls_wR_factor_gt 0.1211
_refine_ls_wR_factor_ref 0.1393
_reflns_number_gt 4593
_reflns_number_total 8006
_reflns_threshold_expression >2sigma(I)
_cod_data_source_file ic302535h_si_001.cif
_cod_data_source_block bobr008s
_cod_original_cell_volume 4545.3(18)
_cod_database_code 4333759

loop_
_symmetry_equiv_pos_as_xyz
'x, y, z'
'-x+1/2, y+1/2, -z+1/2'
'-x, -y, -z'
'x-1/2, -y-1/2, z-1/2'

loop_
_atom_site_label
_atom_site_type_symbol
_atom_site_fract_x
_atom_site_fract_y
_atom_site_fract_z
_atom_site_U_iso_or_equiv
_atom_site_adp_type
_atom_site_occupancy
_atom_site_symmetry_multiplicity
_atom_site_calc_flag
_atom_site_refinement_flags
Ru Ru 0.06390(4) 0.20785(2) 0.15598(3) 0.04620(17) Uani 1 1 d .
B1 B 0.2305(10) 0.1197(4) 0.2813(6) 0.082(3) Uani 1 1 d .
H1B H 0.286(6) 0.092(3) 0.331(4) 0.098 Uiso 1 1 d .
P1 P 0.04268(15) 0.22468(7) 0.01048(11) 0.0522(5) Uani 1 1 d .
P2 P -0.13496(14) 0.21418(7) 0.11074(11) 0.0519(5) Uani 1 1 d .
N1 N 0.0577(5) 0.1256(2) 0.1368(3) 0.0533(14) Uani 1 1 d .
N2 N 0.1395(5) 0.0955(2) 0.1991(4) 0.0688(17) Uani 1 1 d .
N3 N 0.2512(5) 0.2017(2) 0.1992(4) 0.0628(15) Uani 1 1 d .
N4 N 0.3024(6) 0.1598(3) 0.2511(4) 0.0787(19) Uani 1 1 d .
N5 N 0.0859(4) 0.1902(2) 0.2910(3) 0.0521(14) Uani 1 1 d .
N6 N 0.1593(5) 0.1493(2) 0.3325(4) 0.0680(16) Uani 1 1 d .
N7 N 0.0921(4) 0.2855(2) 0.1945(3) 0.0550(14) Uani 1 1 d .
N8 N 0.1903(5) 0.3640(2) 0.2754(4) 0.0679(17) Uani 1 1 d .
N9 N 0.0454(5) 0.5052(3) 0.4974(5) 0.0807(19) Uani 1 1 d .
C1 C -0.0133(6) 0.0923(3) 0.0779(4) 0.0568(18) Uani 1 1 d .
H1A H -0.0779 0.1025 0.0273 0.068 Uiso 1 1 calc R
C2 C 0.0224(8) 0.0400(3) 0.1025(5) 0.077(2) Uani 1 1 d .
H2A H -0.0119 0.0083 0.0727 0.092 Uiso 1 1 calc R
C3 C 0.1161(8) 0.0445(3) 0.1778(6) 0.085(3) Uani 1 1 d .
H3A H 0.1595 0.0154 0.2110 0.102 Uiso 1 1 calc R
C4 C 0.3374(7) 0.2307(3) 0.1880(5) 0.079(2) Uani 1 1 d .
H4A H 0.3274 0.2628 0.1549 0.095 Uiso 1 1 calc R
C5 C 0.4442(8) 0.2065(5) 0.2324(7) 0.124(5) Uani 1 1 d .
H5A H 0.5202 0.2182 0.2349 0.148 Uiso 1 1 calc R
C6 C 0.4187(9) 0.1633(5) 0.2713(6) 0.110(4) Uani 1 1 d .
H6A H 0.4746 0.1389 0.3074 0.132 Uiso 1 1 calc R
C7 C 0.0369(5) 0.2090(3) 0.3492(4) 0.0587(17) Uani 1 1 d .
H7A H -0.0166 0.2380 0.3386 0.070 Uiso 1 1 calc R
C8 C 0.0764(7) 0.1796(3) 0.4274(5) 0.078(2) Uani 1 1 d .
H8A H 0.0548 0.1840 0.4792 0.094 Uiso 1 1 calc R
C9 C 0.1536(7) 0.1429(3) 0.4140(5) 0.081(2) Uani 1 1 d .
H9A H 0.1959 0.1171 0.4561 0.097 Uiso 1 1 calc R
C10 C 0.1784(6) 0.1428(3) -0.0134(5) 0.0638(19) Uani 1 1 d .
H10A H 0.2336 0.1566 0.0397 0.077 Uiso 1 1 calc R
C11 C 0.2079(7) 0.0978(3) -0.0514(5) 0.070(2) Uani 1 1 d .
H11A H 0.2826 0.0814 -0.0252 0.084 Uiso 1 1 calc R
C12 C 0.1293(8) 0.0775(3) -0.1263(6) 0.076(2) Uani 1 1 d .
H12A H 0.1485 0.0466 -0.1529 0.092 Uiso 1 1 calc R
C13 C 0.0215(7) 0.1014(3) -0.1640(5) 0.068(2) Uani 1 1 d .
H13A H -0.0342 0.0867 -0.2160 0.081 Uiso 1 1 calc R
C14 C -0.0065(6) 0.1472(3) -0.1263(4) 0.0560(17) Uani 1 1 d .
H14A H -0.0804 0.1641 -0.1535 0.067 Uiso 1 1 calc R
C15 C 0.0724(6) 0.1680(2) -0.0498(4) 0.0478(16) Uani 1 1 d .
C16 C 0.1994(6) 0.2695(3) -0.0686(5) 0.072(2) Uani 1 1 d .
H16A H 0.2067 0.2351 -0.0905 0.086 Uiso 1 1 calc R
C17 C 0.2602(8) 0.3125(4) -0.0884(6) 0.103(3) Uani 1 1 d .
H17A H 0.3095 0.3068 -0.1234 0.124 Uiso 1 1 calc R
C18 C 0.2502(11) 0.3620(4) -0.0588(7) 0.145(5) Uani 1 1 d .
H18A H 0.2922 0.3907 -0.0729 0.174 Uiso 1 1 calc R
C19 C 0.1811(12) 0.3704(4) -0.0097(7) 0.170(6) Uani 1 1 d .
H19A H 0.1739 0.4052 0.0107 0.204 Uiso 1 1 calc R
C20 C 0.1201(9) 0.3294(3) 0.0117(6) 0.120(4) Uani 1 1 d .
H20A H 0.0713 0.3364 0.0466 0.143 Uiso 1 1 calc R
C21 C 0.1291(7) 0.2775(3) -0.0174(4) 0.068(2) Uani 1 1 d .
C22 C -0.1080(6) 0.2452(3) -0.0493(4) 0.066(2) Uani 1 1 d .
H22A H -0.1154 0.2840 -0.0435 0.080 Uiso 1 1 calc R
H22B H -0.1281 0.2367 -0.1134 0.080 Uiso 1 1 calc R
C23 C -0.1922(6) 0.2170(3) -0.0125(4) 0.068(2) Uani 1 1 d .
H23A H -0.2057 0.1805 -0.0367 0.081 Uiso 1 1 calc R
H23B H -0.2689 0.2358 -0.0321 0.081 Uiso 1 1 calc R
C24 C -0.1700(6) 0.3235(3) 0.1207(5) 0.074(2) Uani 1 1 d .
H24A H -0.1207 0.3262 0.0851 0.089 Uiso 1 1 calc R
C25 C -0.2137(7) 0.3700(3) 0.1454(5) 0.085(2) Uani 1 1 d .
H25A H -0.1962 0.4036 0.1257 0.103 Uiso 1 1 calc R
C26 C -0.2816(8) 0.3665(4) 0.1980(5) 0.096(3) Uani 1 1 d .
H26A H -0.3131 0.3978 0.2148 0.115 Uiso 1 1 calc R
C27 C -0.3044(8) 0.3192(4) 0.2264(6) 0.104(3) Uani 1 1 d .
H27A H -0.3496 0.3174 0.2651 0.124 Uiso 1 1 calc R
C28 C -0.2634(7) 0.2726(3) 0.2005(5) 0.089(3) Uani 1 1 d .
H28A H -0.2824 0.2395 0.2209 0.106 Uiso 1 1 calc R
C29 C -0.1956(6) 0.2733(3) 0.1458(4) 0.0578(18) Uani 1 1 d .
C30 C -0.3448(7) 0.1595(4) 0.0899(6) 0.105(3) Uani 1 1 d .
H30A H -0.3817 0.1847 0.0448 0.126 Uiso 1 1 calc R
C31 C -0.4105(10) 0.1198(6) 0.1113(8) 0.131(5) Uani 1 1 d .
H31A H -0.4927 0.1175 0.0798 0.158 Uiso 1 1 calc R
C32 C -0.3580(12) 0.0834(6) 0.1780(8) 0.143(6) Uani 1 1 d .
H32A H -0.4052 0.0573 0.1930 0.172 Uiso 1 1 calc R
C33 C -0.2408(10) 0.0844(4) 0.2218(7) 0.115(4) Uani 1 1 d .
H33A H -0.2048 0.0584 0.2659 0.138 Uiso 1 1 calc R
C34 C -0.1735(7) 0.1242(3) 0.2012(5) 0.078(2) Uani 1 1 d .
H34A H -0.0912 0.1257 0.2327 0.093 Uiso 1 1 calc R
C35 C -0.2245(7) 0.1620(3) 0.1354(5) 0.067(2) Uani 1 1 d .
C36 C 0.1337(6) 0.3227(3) 0.2352(4) 0.0531(17) Uani 1 1 d .
C37 C 0.0374(6) 0.3876(3) 0.3384(4) 0.0590(18) Uani 1 1 d .
H37A H -0.0123 0.3593 0.3088 0.071 Uiso 1 1 calc R
C38 C 0.0006(7) 0.4231(3) 0.3919(5) 0.076(2) Uani 1 1 d .
H38A H -0.0747 0.4186 0.3980 0.092 Uiso 1 1 calc R
C39 C 0.0721(8) 0.4645(3) 0.4359(5) 0.070(2) Uani 1 1 d .
C40 C 0.1791(8) 0.4695(3) 0.4295(5) 0.087(3) Uani 1 1 d .
H40A H 0.2297 0.4971 0.4612 0.104 Uiso 1 1 calc R
C41 C 0.2177(6) 0.4354(3) 0.3779(5) 0.074(2) Uani 1 1 d .
H41A H 0.2949 0.4397 0.3753 0.089 Uiso 1 1 calc R
C42 C 0.1469(6) 0.3945(3) 0.3293(4) 0.0549(17) Uani 1 1 d .

loop_
_atom_site_aniso_label
_atom_site_aniso_U_11
_atom_site_aniso_U_22
_atom_site_aniso_U_33
_atom_site_aniso_U_23
_atom_site_aniso_U_13
_atom_site_aniso_U_12
Ru 0.0451(3) 0.0508(3) 0.0489(3) -0.0098(3) 0.0239(2) -0.0023(3)
B1 0.090(8) 0.089(8) 0.057(6) -0.012(5) 0.013(6) 0.021(6)
P1 0.0586(11) 0.0533(11) 0.0543(11) -0.0069(8) 0.0318(9) -0.0004(9)
P2 0.0465(10) 0.0661(12) 0.0479(10) -0.0133(9) 0.0222(8) -0.0007(9)
N1 0.062(4) 0.057(3) 0.050(4) -0.005(3) 0.031(3) -0.001(3)
N2 0.093(5) 0.050(4) 0.070(4) 0.000(3) 0.038(4) 0.023(4)
N3 0.058(4) 0.073(4) 0.063(4) -0.025(3) 0.027(3) -0.003(4)
N4 0.053(4) 0.107(6) 0.072(5) -0.019(4) 0.016(4) 0.027(4)
N5 0.051(3) 0.064(4) 0.044(3) -0.012(3) 0.019(3) -0.002(3)
N6 0.080(4) 0.074(4) 0.045(4) 0.002(3) 0.015(3) 0.012(3)
N7 0.061(4) 0.055(4) 0.063(4) -0.015(3) 0.038(3) -0.010(3)
N8 0.056(4) 0.066(4) 0.093(5) -0.039(3) 0.041(3) -0.018(3)
N9 0.070(5) 0.094(5) 0.078(4) 0.017(4) 0.024(4) -0.005(4)
C1 0.070(5) 0.060(5) 0.052(4) -0.011(4) 0.034(4) -0.013(4)
C2 0.130(8) 0.049(5) 0.066(6) -0.011(4) 0.052(5) -0.013(5)
C3 0.131(8) 0.056(5) 0.078(6) 0.001(4) 0.049(6) 0.021(5)
C4 0.056(5) 0.115(7) 0.078(6) -0.037(5) 0.038(4) -0.034(5)
C5 0.037(5) 0.242(14) 0.093(8) -0.075(9) 0.022(5) -0.013(8)
C6 0.061(7) 0.179(12) 0.085(8) -0.034(7) 0.020(6) 0.035(7)
C7 0.059(4) 0.078(5) 0.044(4) -0.013(4) 0.023(3) -0.008(4)
C8 0.088(6) 0.098(6) 0.057(5) -0.001(4) 0.036(5) -0.009(5)
C9 0.098(6) 0.084(6) 0.053(5) 0.009(4) 0.016(5) 0.012(5)
C10 0.076(5) 0.065(5) 0.068(5) -0.007(4) 0.048(4) 0.005(4)
C11 0.085(6) 0.064(5) 0.077(6) 0.007(4) 0.049(5) 0.008(4)
C12 0.113(7) 0.047(5) 0.100(7) -0.010(4) 0.077(6) -0.005(5)
C13 0.089(6) 0.066(5) 0.065(5) -0.010(4) 0.049(5) -0.028(4)
C14 0.065(5) 0.058(4) 0.060(5) -0.005(4) 0.041(4) -0.009(4)
C15 0.048(4) 0.053(4) 0.053(4) -0.002(3) 0.031(3) 0.002(3)
C16 0.073(5) 0.078(5) 0.078(5) -0.009(4) 0.044(4) -0.022(4)
C17 0.107(7) 0.120(8) 0.108(7) -0.021(6) 0.069(6) -0.034(6)
C18 0.247(14) 0.115(9) 0.116(9) -0.035(7) 0.118(9) -0.099(9)
C19 0.352(18) 0.072(7) 0.156(10) -0.038(6) 0.178(12) -0.090(9)
C20 0.224(11) 0.068(6) 0.117(8) -0.026(5) 0.124(8) -0.047(7)
C21 0.100(6) 0.063(5) 0.051(4) -0.012(4) 0.040(4) -0.022(4)
C22 0.083(5) 0.077(5) 0.048(4) -0.005(4) 0.034(4) 0.018(4)
C23 0.054(4) 0.099(6) 0.050(4) -0.011(4) 0.017(3) 0.022(4)
C24 0.069(5) 0.095(6) 0.058(5) -0.026(4) 0.022(4) 0.020(5)
C25 0.109(7) 0.088(6) 0.063(5) -0.003(4) 0.034(5) 0.020(5)
C26 0.122(8) 0.103(7) 0.077(6) 0.002(5) 0.053(6) 0.049(6)
C27 0.130(8) 0.103(7) 0.112(8) 0.011(6) 0.086(7) 0.042(6)
C28 0.107(7) 0.093(6) 0.089(6) 0.002(5) 0.064(5) 0.026(5)
C29 0.055(4) 0.075(5) 0.048(4) -0.005(4) 0.024(4) 0.008(4)
C30 0.064(6) 0.164(9) 0.092(7) -0.044(6) 0.033(5) -0.043(6)
C31 0.084(8) 0.218(15) 0.106(9) -0.084(9) 0.052(7) -0.081(9)
C32 0.157(13) 0.188(14) 0.127(11) -0.085(9) 0.102(11) -0.117(11)
C33 0.158(10) 0.102(7) 0.123(8) -0.034(6) 0.096(8) -0.066(7)
C34 0.100(6) 0.075(6) 0.077(6) -0.029(5) 0.054(5) -0.029(5)
C35 0.074(6) 0.083(6) 0.052(5) -0.033(4) 0.032(4) -0.024(4)
C36 0.045(4) 0.068(5) 0.056(5) -0.006(4) 0.029(4) 0.000(4)
C37 0.055(4) 0.070(5) 0.054(4) -0.012(4) 0.021(4) 0.000(4)
C38 0.070(5) 0.099(6) 0.073(5) 0.007(5) 0.041(5) 0.026(5)
C39 0.094(6) 0.066(5) 0.051(5) -0.018(4) 0.027(4) 0.015(5)
C40 0.099(7) 0.076(6) 0.100(7) -0.029(5) 0.053(6) 0.007(5)
C41 0.074(5) 0.061(5) 0.096(6) -0.023(4) 0.039(5) -0.004(4)
C42 0.055(4) 0.055(4) 0.055(4) -0.013(3) 0.019(4) 0.001(3)

loop_
_atom_type_symbol
_atom_type_description
_atom_type_scat_dispersion_real
_atom_type_scat_dispersion_imag
_atom_type_scat_source
C C 0.0033 0.0016 'International Tables Vol C Tables 4.2.6.8 and 6.1.1.4'
H H 0.0000 0.0000 'International Tables Vol C Tables 4.2.6.8 and 6.1.1.4'
B B 0.0013 0.0007 'International Tables Vol C Tables 4.2.6.8 and 6.1.1.4'
N N 0.0061 0.0033 'International Tables Vol C Tables 4.2.6.8 and 6.1.1.4'
P P 0.1023 0.0942 'International Tables Vol C Tables 4.2.6.8 and 6.1.1.4'
Ru Ru -1.2594 0.8363 'International Tables Vol C Tables 4.2.6.8 and 6.1.1.4'
O O 0.0106 0.0060 'International Tables Vol C Tables 4.2.6.8 and 6.1.1.4'

loop_
_geom_angle_atom_site_label_1
_geom_angle_atom_site_label_2
_geom_angle_atom_site_label_3
_geom_angle
_geom_angle_site_symmetry_1
N7 Ru N1 170.3(2) .
N7 Ru N5 86.8(2) .
N1 Ru N5 85.83(19) .
N7 Ru N3 85.5(2) .
N1 Ru N3 87.5(2) .
N5 Ru N3 84.1(2) .
N7 Ru P2 94.61(15) .
N1 Ru P2 92.36(15) .
N5 Ru P2 95.61(14) .
N3 Ru P2 179.7(2) .
N7 Ru P1 94.45(15) .
N1 Ru P1 92.82(14) .
N5 Ru P1 178.46(15) .
N3 Ru P1 95.10(16) .
P2 Ru P1 85.19(6) .
N4 B1 N2 108.6(7) .
N4 B1 N6 108.6(7) .
N2 B1 N6 106.1(7) .
C22 P1 C15 106.5(3) .
C22 P1 C21 102.4(3) .
C15 P1 C21 102.4(3) .
C22 P1 Ru 109.7(2) .
C15 P1 Ru 114.4(2) .
C21 P1 Ru 120.0(2) .
C35 P2 C29 101.4(3) .
C35 P2 C23 102.6(3) .
C29 P2 C23 104.3(3) .
C35 P2 Ru 121.3(3) .
C29 P2 Ru 116.6(2) .
C23 P2 Ru 108.7(2) .
C1 N1 N2 107.4(6) .
C1 N1 Ru 135.1(5) .
N2 N1 Ru 117.4(4) .
C3 N2 N1 108.0(6) .
C3 N2 B1 129.2(7) .
N1 N2 B1 122.5(6) .
C4 N3 N4 107.1(7) .
C4 N3 Ru 134.9(6) .
N4 N3 Ru 118.1(5) .
C6 N4 N3 108.9(8) .
C6 N4 B1 129.5(9) .
N3 N4 B1 121.5(7) .
C7 N5 N6 107.1(5) .
C7 N5 Ru 133.7(5) .
N6 N5 Ru 119.1(4) .
C9 N6 N5 109.0(6) .
C9 N6 B1 131.9(7) .
N5 N6 B1 119.1(6) .
C36 N7 Ru 160.6(6) .
C36 N8 C42 120.8(5) .
N9 N9 C39 107.6(9) 3_566
N1 C1 C2 109.3(7) .
C3 C2 C1 104.9(7) .
N2 C3 C2 110.5(7) .
N3 C4 C5 108.8(9) .
C6 C5 C4 106.1(9) .
N4 C6 C5 109.1(10) .
N5 C7 C8 109.5(7) .
C9 C8 C7 105.4(7) .
N6 C9 C8 109.1(7) .
C15 C10 C11 122.2(7) .
C12 C11 C10 119.3(8) .
C11 C12 C13 120.0(7) .
C12 C13 C14 120.3(7) .
C15 C14 C13 120.2(7) .
C10 C15 C14 118.0(6) .
C10 C15 P1 117.4(5) .
C14 C15 P1 124.5(5) .
C21 C16 C17 119.6(7) .
C18 C17 C16 121.3(8) .
C19 C18 C17 119.7(9) .
C18 C19 C20 121.1(9) .
C19 C20 C21 120.8(8) .
C16 C21 C20 117.5(7) .
C16 C21 P1 123.4(6) .
C20 C21 P1 119.0(6) .
C23 C22 P1 110.2(5) .
C22 C23 P2 111.7(5) .
C29 C24 C25 122.9(7) .
C26 C25 C24 118.8(8) .
C27 C26 C25 120.1(8) .
C26 C27 C28 121.4(8) .
C29 C28 C27 121.5(8) .
C28 C29 C24 115.2(7) .
C28 C29 P2 124.4(6) .
C24 C29 P2 120.3(5) .
C31 C30 C35 119.1(10) .
C32 C31 C30 120.9(11) .
C33 C32 C31 121.0(12) .
C32 C33 C34 118.7(11) .
C35 C34 C33 121.5(9) .
C30 C35 C34 118.8(8) .
C30 C35 P2 120.6(7) .
C34 C35 P2 120.6(6) .
N7 C36 N8 172.4(7) .
C42 C37 C38 119.2(6) .
C39 C38 C37 121.2(7) .
C40 C39 C38 119.0(7) .
C40 C39 N9 113.8(7) .
C38 C39 N9 127.1(7) .
C39 C40 C41 121.2(8) .
C40 C41 C42 121.9(7) .
N8 C42 C37 124.5(6) .
N8 C42 C41 118.0(6) .
C37 C42 C41 117.5(6) .

loop_
_geom_bond_atom_site_label_1
_geom_bond_atom_site_label_2
_geom_bond_distance
_geom_bond_site_symmetry_2
Ru N7 2.043(5) .
Ru N1 2.092(5) .
Ru N5 2.122(5) .
Ru N3 2.132(6) .
Ru P2 2.2628(18) .
Ru P1 2.2826(18) .
B1 N4 1.510(12) .
B1 N2 1.525(11) .
B1 N6 1.555(10) .
P1 C22 1.819(7) .
P1 C15 1.821(6) .
P1 C21 1.831(7) .
P2 C35 1.824(7) .
P2 C29 1.824(7) .
P2 C23 1.850(6) .
N1 C1 1.331(7) .
N1 N2 1.369(7) .
N2 C3 1.334(8) .
N3 C4 1.328(8) .
N3 N4 1.354(8) .
N4 C6 1.330(10) .
N5 C7 1.340(7) .
N5 N6 1.374(7) .
N6 C9 1.331(8) .
N7 C36 1.155(7) .
N8 C36 1.288(8) .
N8 C42 1.378(7) .
N9 N9 1.154(10) 3_566
N9 C39 1.522(9) .
C1 C2 1.400(9) .
C2 C3 1.348(10) .
C4 C5 1.384(11) .
C5 C6 1.336(13) .
C7 C8 1.388(9) .
C8 C9 1.378(9) .
C10 C15 1.368(8) .
C10 C11 1.385(8) .
C11 C12 1.350(9) .
C12 C13 1.373(10) .
C13 C14 1.392(8) .
C14 C15 1.372(8) .
C16 C21 1.371(8) .
C16 C17 1.401(10) .
C17 C18 1.351(11) .
C18 C19 1.334(13) .
C19 C20 1.372(10) .
C20 C21 1.403(9) .
C22 C23 1.506(8) .
C24 C29 1.392(9) .
C24 C25 1.393(9) .
C25 C26 1.354(10) .
C26 C27 1.333(10) .
C27 C28 1.387(10) .
C28 C29 1.378(8) .
C30 C31 1.385(12) .
C30 C35 1.388(10) .
C31 C32 1.385(15) .
C32 C33 1.349(14) .
C33 C34 1.396(10) .
C34 C35 1.395(10) .
C37 C42 1.384(8) .
C37 C38 1.404(8) .
C38 C39 1.384(10) .
C39 C40 1.332(10) .
C40 C41 1.371(9) .
C41 C42 1.394(8) .

loop_
_geom_torsion_atom_site_label_1
_geom_torsion_atom_site_label_2
_geom_torsion_atom_site_label_3
_geom_torsion_atom_site_label_4
_geom_torsion
_geom_torsion_site_symmetry_1
N7 Ru P1 C22 -83.7(3) .
N1 Ru P1 C22 102.7(3) .
N5 Ru P1 C22 132(5) .
N3 Ru P1 C22 -169.5(3) .
P2 Ru P1 C22 10.6(2) .
N7 Ru P1 C15 156.8(3) .
N1 Ru P1 C15 -16.8(3) .
N5 Ru P1 C15 12(5) .
N3 Ru P1 C15 70.9(3) .
P2 Ru P1 C15 -109.0(2) .
N7 Ru P1 C21 34.4(3) .
N1 Ru P1 C21 -139.2(3) .
N5 Ru P1 C21 -110(5) .
N3 Ru P1 C21 -51.4(3) .
P2 Ru P1 C21 128.7(3) .
N7 Ru P2 C35 -138.1(3) .
N1 Ru P2 C35 35.1(3) .
N5 Ru P2 C35 -50.9(3) .
N3 Ru P2 C35 -34(36) .
P1 Ru P2 C35 127.8(2) .
N7 Ru P2 C29 -13.9(3) .
N1 Ru P2 C29 159.4(3) .
N5 Ru P2 C29 73.3(3) .
N3 Ru P2 C29 91(36) .
P1 Ru P2 C29 -108.0(3) .
N7 Ru P2 C23 103.5(3) .
N1 Ru P2 C23 -83.2(3) .
N5 Ru P2 C23 -169.2(3) .
N3 Ru P2 C23 -152(100) .
P1 Ru P2 C23 9.4(3) .
N7 Ru N1 C1 172.1(9) .
N5 Ru N1 C1 131.4(6) .
N3 Ru N1 C1 -144.3(6) .
P2 Ru N1 C1 36.0(5) .
P1 Ru N1 C1 -49.3(5) .
N7 Ru N1 N2 -3.8(13) .
N5 Ru N1 N2 -44.4(4) .
N3 Ru N1 N2 39.8(4) .
P2 Ru N1 N2 -139.9(4) .
P1 Ru N1 N2 134.8(4) .
C1 N1 N2 C3 -0.7(7) .
Ru N1 N2 C3 176.2(4) .
C1 N1 N2 B1 -175.3(7) .
Ru N1 N2 B1 1.6(8) .
N4 B1 N2 C3 128.5(8) .
N6 B1 N2 C3 -114.9(8) .
N4 B1 N2 N1 -58.1(9) .
N6 B1 N2 N1 58.5(10) .
N7 Ru N3 C4 -46.2(6) .
N1 Ru N3 C4 140.5(6) .
N5 Ru N3 C4 -133.4(6) .
P2 Ru N3 C4 -151(61) .
P1 Ru N3 C4 47.9(6) .
N7 Ru N3 N4 133.2(5) .
N1 Ru N3 N4 -40.1(4) .
N5 Ru N3 N4 46.0(4) .
P2 Ru N3 N4 29(36) .
P1 Ru N3 N4 -132.7(4) .
C4 N3 N4 C6 -0.1(8) .
Ru N3 N4 C6 -179.7(5) .
C4 N3 N4 B1 177.0(6) .
Ru N3 N4 B1 -2.6(8) .
N2 B1 N4 C6 -125.7(8) .
N6 B1 N4 C6 119.4(9) .
N2 B1 N4 N3 57.9(9) .
N6 B1 N4 N3 -57.1(9) .
N7 Ru N5 C7 52.5(6) .
N1 Ru N5 C7 -133.8(6) .
N3 Ru N5 C7 138.2(6) .
P2 Ru N5 C7 -41.9(6) .
P1 Ru N5 C7 -163(5) .
N7 Ru N5 N6 -132.0(4) .
N1 Ru N5 N6 41.7(4) .
N3 Ru N5 N6 -46.3(4) .
P2 Ru N5 N6 133.6(4) .
P1 Ru N5 N6 12(6) .
C7 N5 N6 C9 0.9(7) .
Ru N5 N6 C9 -175.7(5) .
C7 N5 N6 B1 -179.3(7) .
Ru N5 N6 B1 4.1(8) .
N4 B1 N6 C9 -124.5(9) .
N2 B1 N6 C9 118.9(9) .
N4 B1 N6 N5 55.8(9) .
N2 B1 N6 N5 -60.7(9) .
N1 Ru N7 C36 6(2) .
N5 Ru N7 C36 46.1(14) .
N3 Ru N7 C36 -38.3(14) .
P2 Ru N7 C36 141.5(14) .
P1 Ru N7 C36 -133.0(14) .
N2 N1 C1 C2 0.3(7) .
Ru N1 C1 C2 -175.9(4) .
N1 C1 C2 C3 0.2(8) .
N1 N2 C3 C2 0.8(8) .
B1 N2 C3 C2 175.0(8) .
C1 C2 C3 N2 -0.7(9) .
N4 N3 C4 C5 0.8(8) .
Ru N3 C4 C5 -179.8(5) .
N3 C4 C5 C6 -1.2(10) .
N3 N4 C6 C5 -0.6(10) .
B1 N4 C6 C5 -177.4(8) .
C4 C5 C6 N4 1.1(11) .
N6 N5 C7 C8 -1.3(7) .
Ru N5 C7 C8 174.6(5) .
N5 C7 C8 C9 1.2(8) .
N5 N6 C9 C8 -0.2(9) .
B1 N6 C9 C8 -179.9(8) .
C7 C8 C9 N6 -0.6(9) .
C15 C10 C11 C12 -0.9(10) .
C10 C11 C12 C13 0.1(10) .
C11 C12 C13 C14 1.2(10) .
C12 C13 C14 C15 -1.7(9) .
C11 C10 C15 C14 0.4(9) .
C11 C10 C15 P1 177.0(5) .
C13 C14 C15 C10 0.9(9) .
C13 C14 C15 P1 -175.5(4) .
C22 P1 C15 C10 -175.1(5) .
C21 P1 C15 C10 77.7(5) .
Ru P1 C15 C10 -53.7(5) .
C22 P1 C15 C14 1.2(6) .
C21 P1 C15 C14 -105.9(6) .
Ru P1 C15 C14 122.6(5) .
C21 C16 C17 C18 -0.7(14) .
C16 C17 C18 C19 -0.1(18) .
C17 C18 C19 C20 0(2) .
C18 C19 C20 C21 0.2(19) .
C17 C16 C21 C20 1.1(12) .
C17 C16 C21 P1 178.4(6) .
C19 C20 C21 C16 -0.9(15) .
C19 C20 C21 P1 -178.3(9) .
C22 P1 C21 C16 -112.9(7) .
C15 P1 C21 C16 -2.7(7) .
Ru P1 C21 C16 125.3(6) .
C22 P1 C21 C20 64.4(7) .
C15 P1 C21 C20 174.6(7) .
Ru P1 C21 C20 -57.4(8) .
C15 P1 C22 C23 90.9(5) .
C21 P1 C22 C23 -162.0(5) .
Ru P1 C22 C23 -33.5(5) .
P1 C22 C23 P2 42.1(6) .
C35 P2 C23 C22 -162.5(5) .
C29 P2 C23 C22 92.1(5) .
Ru P2 C23 C22 -32.9(5) .
C29 C24 C25 C26 1.7(12) .
C24 C25 C26 C27 0.9(13) .
C25 C26 C27 C28 -2.4(15) .
C26 C27 C28 C29 1.2(15) .
C27 C28 C29 C24 1.3(12) .
C27 C28 C29 P2 178.4(7) .
C25 C24 C29 C28 -2.7(11) .
C25 C24 C29 P2 -180.0(5) .
C35 P2 C29 C28 17.2(7) .
C23 P2 C29 C28 123.5(7) .
Ru P2 C29 C28 -116.7(6) .
C35 P2 C29 C24 -165.9(6) .
C23 P2 C29 C24 -59.5(6) .
Ru P2 C29 C24 60.3(6) .
C35 C30 C31 C32 1.0(15) .
C30 C31 C32 C33 -2.3(18) .
C31 C32 C33 C34 2.5(16) .
C32 C33 C34 C35 -1.3(12) .
C31 C30 C35 C34 0.1(11) .
C31 C30 C35 P2 -179.0(6) .
C33 C34 C35 C30 0.1(11) .
C33 C34 C35 P2 179.2(5) .
C29 P2 C35 C30 64.9(6) .
C23 P2 C35 C30 -42.8(6) .
Ru P2 C35 C30 -164.0(5) .
C29 P2 C35 C34 -114.2(6) .
C23 P2 C35 C34 138.1(5) .
Ru P2 C35 C34 16.8(6) .
Ru N7 C36 N8 81(6) .
C42 N8 C36 N7 173(6) .
C42 C37 C38 C39 -0.3(10) .
C37 C38 C39 C40 -2.3(11) .
C37 C38 C39 N9 -178.7(6) .
N9 N9 C39 C40 -175.0(9) 3_566
N9 N9 C39 C38 1.5(12) 3_566
C38 C39 C40 C41 2.1(12) .
N9 C39 C40 C41 179.0(7) .
C39 C40 C41 C42 0.7(13) .
C36 N8 C42 C37 -6.7(11) .
C36 N8 C42 C41 173.6(7) .
C38 C37 C42 N8 -176.7(6) .
C38 C37 C42 C41 3.0(10) .
C40 C41 C42 N8 176.5(7) .
C40 C41 C42 C37 -3.3(11) .

loop_
_platon_squeeze_void_nr
_platon_squeeze_void_average_x
_platon_squeeze_void_average_y
_platon_squeeze_void_average_z
_platon_squeeze_void_volume
_platon_squeeze_void_count_electrons
1 -0.024 0.500 0.000 507.3 21.8
2 0.095 0.000 0.500 507.2 22.3
